data_7129933
loop_
_publ_author_name
'Hardy, Craig A.'
'Kociok-K\"ohn, Gabriele'
'Buchard, Antoine'

_publ_section_title
;
 UV degradation of poly(lactic acid) materials through copolymerisation
 with a sugar-derived cyclic xanthate
;
_journal_name_full 'Chemical Communications'
_journal_paper_doi 10.1039/D2CC01322C
_journal_year 2022
_chemical_absolute_configuration ad
_chemical_formula_moiety 'C7 H8 O2 S2'
_chemical_formula_sum 'C7 H8 O2 S2'
_chemical_formula_weight 188.25
_space_group_crystal_system orthorhombic
_space_group_IT_number 19
_space_group_name_Hall 'P 2ac 2ab'
_space_group_name_H-M_alt 'P 21 21 21'
_atom_sites_solution_hydrogens geom
_atom_sites_solution_primary dual
_audit_creation_method SHELXL-2018/3
_audit_update_record
;
2021-06-10 deposited with the CCDC.	2022-04-06 downloaded from the CCDC.
;
_cell_angle_alpha 90
_cell_angle_beta 90
_cell_angle_gamma 90
_cell_formula_units_Z 4
_cell_length_a 6.2400(3)
_cell_length_b 7.3164(4)
_cell_length_c 17.7083(8)
_cell_measurement_reflns_used 3575
_cell_measurement_temperature 150(2)
_cell_measurement_theta_max 29.8990
_cell_measurement_theta_min 4.2770
_cell_volume 808.46(7)
_computing_cell_refinement 'CrysAlisPro 1.171.40.67a (Rigaku OD, 2019)'
_computing_data_collection 'CrysAlisPro 1.171.40.67a (Rigaku OD, 2019)'
_computing_data_reduction 'CrysAlisPro 1.171.40.67a (Rigaku OD, 2019)'
_computing_molecular_graphics 'ORTEP3 for Windows - Farrugia, L. J. J. Appl. Crystallogr. 1997, 30, 565'
_computing_publication_material
;
 'WinGX publication routines, Farrugia, 
 L. J., J. Appl. Crystallogr., 1999, 32, 837-838
;
_computing_structure_refinement
;
 SHELXL-2018/3 (Sheldrick, 2018)
 Sheldrick GM (2008) Acta Crystallogr A64:112--122 and 
 C. B. H\"ubschle, G. M. Sheldrick and B. Dittrich
 ShelXle: a Qt graphical user interface for SHELXL
 J. Appl. Cryst., 44, (2011) 1281-1284.
;
_computing_structure_solution 'SHELXT 2014/5 (Sheldrick, 2014)'
_diffrn_ambient_environment N~2~
_diffrn_ambient_temperature 150.00(10)
_diffrn_detector 'CCD plate'
_diffrn_detector_area_resol_mean 8.0734
_diffrn_detector_type EosS2
_diffrn_measured_fraction_theta_full 0.998
_diffrn_measured_fraction_theta_max 0.939
_diffrn_measurement_device 'four-circle diffractometer'
_diffrn_measurement_device_type 'New Xcalibur, EosS2'
_diffrn_measurement_method '\w scans'
_diffrn_radiation_monochromator graphite
_diffrn_radiation_probe x-ray
_diffrn_radiation_type 'Mo K\a'
_diffrn_radiation_wavelength 0.71073
_diffrn_reflns_av_R_equivalents 0.0277
_diffrn_reflns_av_unetI/netI 0.0326
_diffrn_reflns_Laue_measured_fraction_full 0.998
_diffrn_reflns_Laue_measured_fraction_max 0.939
_diffrn_reflns_limit_h_max 8
_diffrn_reflns_limit_h_min -8
_diffrn_reflns_limit_k_max 10
_diffrn_reflns_limit_k_min -8
_diffrn_reflns_limit_l_max 24
_diffrn_reflns_limit_l_min -25
_diffrn_reflns_number 7475
_diffrn_reflns_point_group_measured_fraction_full 0.999
_diffrn_reflns_point_group_measured_fraction_max 0.902
_diffrn_reflns_theta_full 25.242
_diffrn_reflns_theta_max 30.268
_diffrn_reflns_theta_min 3.462
_diffrn_source 'fine-focus sealed X-ray tube'
_diffrn_source_type 'Enhance (Mo) X-ray Source'
_exptl_absorpt_coefficient_mu 0.601
_exptl_absorpt_correction_T_max 1.00000
_exptl_absorpt_correction_T_min 0.90790
_exptl_absorpt_correction_type multi-scan
_exptl_absorpt_process_details
;
CrysAlisPro 1.171.40.67a (Rigaku Oxford Diffraction, 2019)
Empirical absorption correction using spherical harmonics,
 implemented in SCALE3 ABSPACK scaling algorithm.
;
_exptl_crystal_colour colourless
_exptl_crystal_density_diffrn 1.547
_exptl_crystal_description block
_exptl_crystal_F_000 392
_exptl_crystal_size_max 0.429
_exptl_crystal_size_mid 0.327
_exptl_crystal_size_min 0.101
_refine_diff_density_max 0.388
_refine_diff_density_min -0.337
_refine_diff_density_rms 0.061
_refine_ls_abs_structure_details
;
 Flack x determined using 698 quotients [(I+)-(I-)]/[(I+)+(I-)]
 (Parsons, Flack and Wagner, Acta Cryst. B69 (2013) 249-259).
;
_refine_ls_abs_structure_Flack -0.02(5)
_refine_ls_extinction_method none
_refine_ls_goodness_of_fit_ref 1.094
_refine_ls_hydrogen_treatment constr
_refine_ls_matrix_type full
_refine_ls_number_parameters 100
_refine_ls_number_reflns 2183
_refine_ls_number_restraints 0
_refine_ls_restrained_S_all 1.094
_refine_ls_R_factor_all 0.0382
_refine_ls_R_factor_gt 0.0328
_refine_ls_shift/su_max 0.000
_refine_ls_shift/su_mean 0.000
_refine_ls_structure_factor_coef Fsqd
_refine_ls_weighting_details 'w=1/[\s^2^(Fo^2^)+(0.0316P)^2^+0.0654P] where P=(Fo^2^+2Fc^2^)/3'
_refine_ls_weighting_scheme calc
_refine_ls_wR_factor_gt 0.0673
_refine_ls_wR_factor_ref 0.0692
_reflns_Friedel_coverage 0.632
_reflns_Friedel_fraction_full 1.000
_reflns_Friedel_fraction_max 0.848
_reflns_number_gt 1985
_reflns_number_total 2183
_reflns_threshold_expression 'I > 2\s(I)'
_cod_data_source_file d2cc01322c2.cif
_cod_data_source_block e20ab1
_cod_database_code 7129933
_shelx_shelxl_version_number 2018/3
_shelx_space_group_comment
;
The symmetry employed for this shelxl refinement is uniquely defined
by the following loop, which should always be used as a source of
symmetry information in preference to the above space-group names.
They are only intended as comments.
;
_shelx_estimated_absorpt_t_min 0.783
_shelx_estimated_absorpt_t_max 0.942
_oxdiff_exptl_absorpt_empirical_full_min 0.901
_oxdiff_exptl_absorpt_empirical_full_max 1.125
_oxdiff_exptl_absorpt_empirical_details
;
Empirical correction (ABSPACK) includes:
- Absorption correction using spherical harmonics
- Frame scaling
;

loop_
_space_group_symop_operation_xyz
'x, y, z'
'-x+1/2, -y, z+1/2'
'-x, y+1/2, -z+1/2'
'x+1/2, -y+1/2, -z'

loop_
_atom_site_label
_atom_site_type_symbol
_atom_site_fract_x
_atom_site_fract_y
_atom_site_fract_z
_atom_site_U_iso_or_equiv
_atom_site_adp_type
_atom_site_occupancy
_atom_site_site_symmetry_order
_atom_site_calc_flag
_atom_site_refinement_flags_posn
_atom_site_refinement_flags_adp
_atom_site_refinement_flags_occupancy
_atom_site_disorder_assembly
_atom_site_disorder_group
S1 S 0.34062(8) 0.50836(9) 0.20589(3) 0.02220(14) Uani 1 1 d . . . . .
S2 S 0.78444(8) 0.49895(10) 0.25384(3) 0.02125(14) Uani 1 1 d . . . . .
O1 O 0.4433(2) 0.5411(2) 0.34594(8) 0.0200(4) Uani 1 1 d . . . . .
O2 O 0.8920(2) 0.4622(2) 0.47551(8) 0.0236(4) Uani 1 1 d . . . . .
C1 C 0.5148(3) 0.5197(3) 0.27554(11) 0.0158(4) Uani 1 1 d . . . . .
C2 C 0.5925(4) 0.5827(3) 0.40690(12) 0.0168(5) Uani 1 1 d . . . . .
H2 H 0.653275 0.708041 0.399816 0.020 Uiso 1 1 calc R U . . .
C3 C 0.4669(4) 0.5748(3) 0.47880(13) 0.0223(5) Uani 1 1 d . . . . .
H3 H 0.327342 0.626449 0.480766 0.027 Uiso 1 1 calc R U . . .
C4 C 0.5486(3) 0.4967(4) 0.53953(11) 0.0235(4) Uani 1 1 d . . . . .
H4 H 0.464668 0.492497 0.584263 0.028 Uiso 1 1 calc R U . . .
C5 C 0.7682(4) 0.4145(4) 0.54066(14) 0.0251(5) Uani 1 1 d . . . . .
H5A H 0.844495 0.456467 0.586519 0.030 Uiso 1 1 calc R U . . .
H5B H 0.755422 0.279844 0.543469 0.030 Uiso 1 1 calc R U . . .
C6 C 0.7722(4) 0.4423(3) 0.40751(12) 0.0179(5) Uani 1 1 d . . . . .
H6 H 0.711510 0.316106 0.404088 0.021 Uiso 1 1 calc R U . . .
C7 C 0.9258(3) 0.4756(4) 0.34317(12) 0.0264(6) Uani 1 1 d . . . . .
H7A H 1.028005 0.372442 0.339808 0.032 Uiso 1 1 calc R U . . .
H7B H 1.008840 0.588340 0.353199 0.032 Uiso 1 1 calc R U . . .

loop_
_atom_site_aniso_label
_atom_site_aniso_U_11
_atom_site_aniso_U_22
_atom_site_aniso_U_33
_atom_site_aniso_U_23
_atom_site_aniso_U_13
_atom_site_aniso_U_12
S1 0.0200(2) 0.0316(3) 0.0150(3) -0.0004(3) -0.0031(2) -0.0001(3)
S2 0.0162(2) 0.0336(3) 0.0139(2) 0.0027(3) 0.00337(19) 0.0020(3)
O1 0.0141(7) 0.0339(10) 0.0122(7) -0.0016(7) 0.0001(6) -0.0003(7)
O2 0.0172(7) 0.0396(10) 0.0142(8) 0.0010(7) -0.0029(6) -0.0022(7)
C1 0.0159(9) 0.0173(10) 0.0141(9) -0.0005(9) 0.0014(7) -0.0014(11)
C2 0.0156(10) 0.0216(10) 0.0133(11) -0.0013(8) -0.0025(9) -0.0011(9)
C3 0.0203(11) 0.0276(12) 0.0189(12) -0.0060(9) 0.0019(10) 0.0047(10)
C4 0.0234(10) 0.0322(12) 0.0149(10) -0.0029(13) 0.0040(9) 0.0027(14)
C5 0.0228(11) 0.0377(14) 0.0149(12) 0.0029(10) 0.0003(11) 0.0022(11)
C6 0.0146(9) 0.0262(11) 0.0128(11) -0.0015(9) -0.0010(9) -0.0003(9)
C7 0.0137(9) 0.0490(17) 0.0164(10) 0.0027(12) 0.0008(9) 0.0025(12)

loop_
_atom_type_symbol
_atom_type_description
_atom_type_scat_dispersion_real
_atom_type_scat_dispersion_imag
_atom_type_scat_source
C C 0.0033 0.0016 'International Tables Vol C Tables 4.2.6.8 and 6.1.1.4'
H H 0.0000 0.0000 'International Tables Vol C Tables 4.2.6.8 and 6.1.1.4'
O O 0.0106 0.0060 'International Tables Vol C Tables 4.2.6.8 and 6.1.1.4'
S S 0.1246 0.1234 'International Tables Vol C Tables 4.2.6.8 and 6.1.1.4'

loop_
_geom_angle_atom_site_label_1
_geom_angle_atom_site_label_2
_geom_angle_atom_site_label_3
_geom_angle
_geom_angle_site_symmetry_1
_geom_angle_site_symmetry_3
_geom_angle_publ_flag
C1 S2 C7 106.63(10) . . ?
C1 O1 C2 120.23(16) . . ?
C6 O2 C5 111.93(16) . . ?
O1 C1 S1 119.06(15) . . ?
O1 C1 S2 122.85(15) . . ?
S1 C1 S2 118.08(12) . . ?
O1 C2 C3 106.71(17) . . ?
O1 C2 C6 109.57(17) . . ?
C3 C2 C6 110.74(18) . . ?
O1 C2 H2 109.9 . . ?
C3 C2 H2 109.9 . . ?
C6 C2 H2 109.9 . . ?
C4 C3 C2 120.5(2) . . ?
C4 C3 H3 119.7 . . ?
C2 C3 H3 119.7 . . ?
C3 C4 C5 122.6(2) . . ?
C3 C4 H4 118.7 . . ?
C5 C4 H4 118.7 . . ?
O2 C5 C4 112.68(19) . . ?
O2 C5 H5A 109.1 . . ?
C4 C5 H5A 109.1 . . ?
O2 C5 H5B 109.1 . . ?
C4 C5 H5B 109.1 . . ?
H5A C5 H5B 107.8 . . ?
O2 C6 C7 106.77(17) . . ?
O2 C6 C2 108.90(17) . . ?
C7 C6 C2 110.73(19) . . ?
O2 C6 H6 110.1 . . ?
C7 C6 H6 110.1 . . ?
C2 C6 H6 110.1 . . ?
C6 C7 S2 111.33(15) . . ?
C6 C7 H7A 109.4 . . ?
S2 C7 H7A 109.4 . . ?
C6 C7 H7B 109.4 . . ?
S2 C7 H7B 109.4 . . ?
H7A C7 H7B 108.0 . . ?

loop_
_geom_bond_atom_site_label_1
_geom_bond_atom_site_label_2
_geom_bond_distance
_geom_bond_site_symmetry_2
_geom_bond_publ_flag
S1 C1 1.646(2) . ?
S2 C1 1.733(2) . ?
S2 C7 1.819(2) . ?
O1 C1 1.333(2) . ?
O1 C2 1.458(3) . ?
O2 C6 1.425(3) . ?
O2 C5 1.431(3) . ?
C2 C3 1.496(3) . ?
C2 C6 1.521(3) . ?
C2 H2 1.0000 . ?
C3 C4 1.320(3) . ?
C3 H3 0.9500 . ?
C4 C5 1.497(3) . ?
C4 H4 0.9500 . ?
C5 H5A 0.9900 . ?
C5 H5B 0.9900 . ?
C6 C7 1.509(3) . ?
C6 H6 1.0000 . ?
C7 H7A 0.9900 . ?
C7 H7B 0.9900 . ?

loop_
_geom_torsion_atom_site_label_1
_geom_torsion_atom_site_label_2
_geom_torsion_atom_site_label_3
_geom_torsion_atom_site_label_4
_geom_torsion
_geom_torsion_site_symmetry_1
_geom_torsion_site_symmetry_2
_geom_torsion_site_symmetry_3
_geom_torsion_site_symmetry_4
_geom_torsion_publ_flag
C2 O1 C1 S1 -169.50(15) . . . . ?
C2 O1 C1 S2 11.7(3) . . . . ?
C7 S2 C1 O1 8.9(3) . . . . ?
C7 S2 C1 S1 -169.88(15) . . . . ?
C1 O1 C2 C3 -173.13(19) . . . . ?
C1 O1 C2 C6 -53.2(3) . . . . ?
O1 C2 C3 C4 138.0(2) . . . . ?
C6 C2 C3 C4 18.8(3) . . . . ?
C2 C3 C4 C5 0.7(4) . . . . ?
C6 O2 C5 C4 -46.0(3) . . . . ?
C3 C4 C5 O2 11.8(3) . . . . ?
C5 O2 C6 C7 -173.8(2) . . . . ?
C5 O2 C6 C2 66.6(2) . . . . ?
O1 C2 C6 O2 -168.58(16) . . . . ?
C3 C2 C6 O2 -51.1(2) . . . . ?
O1 C2 C6 C7 74.3(2) . . . . ?
C3 C2 C6 C7 -168.24(19) . . . . ?
O2 C6 C7 S2 -168.77(16) . . . . ?
C2 C6 C7 S2 -50.4(3) . . . . ?
C1 S2 C7 C6 11.5(2) . . . . ?
